data_7217888
loop_
_publ_author_name
'Muromachi, Sanehiro'
'Abe, Toru'
'Yamamoto, Yoshitaka'
'Takeya, Satoshi'

_publ_section_title
;
 Hydration structures of lactic acid: characterization of the ionic
 clathrate hydrate formed with a biological organic acid anion.
;
_journal_issue 39
_journal_name_full 'Physical chemistry chemical physics : PCCP'
_journal_page_first 21467
_journal_page_last 21472
_journal_paper_doi 10.1039/c4cp03444a
_journal_volume 16
_journal_year 2014
_chemical_formula_moiety 'C16 H36 N + , C3 H5 O3 - , 30.7 H2 O '
_chemical_formula_sum 'C19 H94 N O33.7'
_chemical_formula_weight 857.28
_chemical_name_systematic
; 
 ? 
;
_space_group_IT_number 81
_symmetry_cell_setting tetragonal
_symmetry_space_group_name_Hall 'P -4'
_symmetry_space_group_name_H-M 'P -4'
_atom_sites_solution_hydrogens geom
_atom_sites_solution_primary direct
_atom_sites_solution_secondary difmap
_audit_creation_method SHELXL-97
_cell_angle_alpha 90.00
_cell_angle_beta 90.00
_cell_angle_gamma 90.00
_cell_formula_units_Z 5
_cell_length_a 23.361(2)
_cell_length_b 23.361(2)
_cell_length_c 12.248(2)
_cell_measurement_temperature 100(3)
_cell_volume 6684.2(14)
_computing_cell_refinement 'Bruker SAINT ver. 7.68A(Bruker AXS Inc.)'
_computing_data_collection 'Bruker APEX2 ver. 2009.9(Bruker AXS Inc.)'
_computing_data_reduction 'Bruker SAINT ver. 7.68A(Bruker AXS Inc.)'
_computing_publication_material 'Bruker SHEXLTL'
_computing_structure_refinement 'SHELXL-97 (Sheldrick, 1997)'
_computing_structure_solution 'SHELXS-97 (Sheldrick, 1990)'
_diffrn_ambient_temperature 100(3)
_diffrn_measured_fraction_theta_full 1.000
_diffrn_measured_fraction_theta_max 1.000
_diffrn_measurement_device_type 'Bruker APEX-II CCD'
_diffrn_measurement_method '\f and \w scans'
_diffrn_radiation_monochromator graphite
_diffrn_radiation_source 'rotating unit'
_diffrn_radiation_type MoK\a
_diffrn_radiation_wavelength 0.71070
_diffrn_reflns_av_R_equivalents 0.0371
_diffrn_reflns_av_sigmaI/netI 0.0536
_diffrn_reflns_limit_h_max 15
_diffrn_reflns_limit_h_min -27
_diffrn_reflns_limit_k_max 27
_diffrn_reflns_limit_k_min -27
_diffrn_reflns_limit_l_max 14
_diffrn_reflns_limit_l_min -14
_diffrn_reflns_number 30887
_diffrn_reflns_theta_full 25.00
_diffrn_reflns_theta_max 25.00
_diffrn_reflns_theta_min 1.23
_exptl_absorpt_coefficient_mu 0.105
_exptl_absorpt_correction_T_max 0.9948
_exptl_absorpt_correction_T_min 0.9693
_exptl_absorpt_correction_type multi-scan
_exptl_absorpt_process_details sadabs
_exptl_crystal_density_diffrn 1.099
_exptl_crystal_density_method 'not measured'
_exptl_crystal_F_000 2465
_exptl_crystal_size_max 0.30
_exptl_crystal_size_mid 0.05
_exptl_crystal_size_min 0.05
_refine_diff_density_max 0.802
_refine_diff_density_min -0.483
_refine_diff_density_rms 0.067
_refine_ls_abs_structure_details 'Flack H D (1983), Acta Cryst. A39, 876-881'
_refine_ls_abs_structure_Flack -2(2)
_refine_ls_extinction_method none
_refine_ls_goodness_of_fit_ref 1.057
_refine_ls_hydrogen_treatment mixed
_refine_ls_matrix_type full
_refine_ls_number_parameters 1408
_refine_ls_number_reflns 11758
_refine_ls_number_restraints 1504
_refine_ls_restrained_S_all 1.046
_refine_ls_R_factor_all 0.0933
_refine_ls_R_factor_gt 0.0792
_refine_ls_shift/su_max 0.062
_refine_ls_shift/su_mean 0.005
_refine_ls_structure_factor_coef Fsqd
_refine_ls_weighting_details 'calc w=1/[\s^2^(Fo^2^)+(0.1041P)^2^+8.6627P] where P=(Fo^2^+2Fc^2^)/3'
_refine_ls_weighting_scheme calc
_refine_ls_wR_factor_gt 0.2130
_refine_ls_wR_factor_ref 0.2231
_reflns_number_gt 9652
_reflns_number_total 11758
_reflns_threshold_expression >2sigma(I)
_cod_data_source_file c4cp03444a2.cif
_cod_data_source_block st07
_cod_depositor_comments
;
The following automatic conversions were performed:

'_symmetry_cell_setting' value 'Tetragonal' changed to 'tetragonal'
according to
/usr/data/users/saulius/crontab/automatic-downloads/rss-feeds/RSC/lib/dictionaries/cif_core.dic
dictionary named 'cif_core.dic' version 2.4.2 from 2011-04-26.

Automatic conversion script
Id: cif_fix_values 2281 2013-09-26 08:29:07Z andrius 

 Adding full bibliography for 7217888.cif.
;
_cod_original_cell_volume 6684.5(15)
_cod_original_sg_symbol_H-M 'P -4 '
_cod_database_code 7217888

loop_
_symmetry_equiv_pos_as_xyz
'x, y, z'
'-x, -y, z'
'y, -x, -z'
'-y, x, -z'

loop_
_atom_site_label
_atom_site_type_symbol
_atom_site_fract_x
_atom_site_fract_y
_atom_site_fract_z
_atom_site_U_iso_or_equiv
_atom_site_adp_type
_atom_site_occupancy
_atom_site_symmetry_multiplicity
_atom_site_calc_flag
_atom_site_refinement_flags
_atom_site_disorder_assembly
_atom_site_disorder_group
C1N C 0.23069(14) 0.56370(16) 0.2043(2) 0.0442(8) Uani 0.40 1 d PDU A -3
H1N1 H 0.2686 0.5479 0.2034 0.066 Uiso 0.40 1 calc PR A -3
H1N2 H 0.2114 0.5519 0.2697 0.066 Uiso 0.40 1 calc PR A -3
H1N3 H 0.2329 0.6047 0.2024 0.066 Uiso 0.40 1 calc PR A -3
C2N C 0.19741(7) 0.54229(12) 0.1045(3) 0.0675(12) Uani 0.40 1 d PDU A -3
O1N O 0.21394(19) 0.48337(12) 0.0754(4) 0.0935(13) Uani 0.40 1 d PDU A -3
C3N C 0.13383(7) 0.55150(9) 0.1129(3) 0.0358(9) Uani 0.40 1 d PDU A -3
O16N O 0.13203(8) 0.49440(7) 0.07249(16) 0.0194(4) Uani 0.40 1 d PDU A -3
O19N O 0.10947(12) 0.60722(10) 0.1328(2) 0.0466(8) Uani 0.40 1 d PDU A -3
O16 O 0.12263(11) 0.50262(10) 0.0848(2) 0.0760(7) Uani 0.60 1 d PU B 4
O19 O 0.89414(7) 0.39379(7) 0.15071(14) 0.0341(4) Uani 0.60 1 d PDU C 4
H191 H 0.9001(10) 0.3930(10) 0.2327(19) 0.050 Uiso 0.60 1 d PD D 4
O44 O 0.24051(6) 0.52530(7) 0.01957(16) 0.0429(5) Uani 0.60 1 d PU E 4
C1K C 0.2469(3) 0.5601(3) 0.3268(4) 0.1085(13) Uani 0.40 1 d PDU F -5
H1K1 H 0.2684 0.5908 0.3588 0.163 Uiso 0.40 1 calc PR F -5
H1K2 H 0.2293 0.5731 0.2604 0.163 Uiso 0.40 1 calc PR F -5
H1K3 H 0.2720 0.5287 0.3111 0.163 Uiso 0.40 1 calc PR F -5
C2K C 0.20071(7) 0.54070(18) 0.4062(4) 0.0636(13) Uani 0.40 1 d PDU F -5
O1K O 0.20440(13) 0.48510(14) 0.4256(3) 0.0600(9) Uani 0.40 1 d PDU F -5
C3K C 0.13977(6) 0.55438(6) 0.3795(6) 0.145(2) Uani 0.40 1 d PDU F -5
O18K O 0.11548(9) 0.61119(6) 0.37483(18) 0.0273(2) Uani 0.40 1 d PDU F -5
O46K O 0.10064(9) 0.50673(8) 0.3834(3) 0.0613(9) Uani 0.40 1 d PDU F -5
O18 O 0.89288(9) 0.39569(8) 0.35977(15) 0.0474(5) Uani 0.60 1 d PU G 6
O21 O 0.13118(6) 0.49443(7) 0.42090(12) 0.0279(4) Uani 0.60 1 d PU H 6
O45 O 0.23817(11) 0.52592(9) 0.4791(2) 0.0738(8) Uani 0.60 1 d PU I 6
C1H C 0.7296(3) 0.41589(19) 0.3156(5) 0.0919(13) Uani 0.25 1 d PDU J -7
H1H1 H 0.7079 0.4165 0.2491 0.138 Uiso 0.25 1 calc PR J -7
H1H2 H 0.7693 0.4104 0.2990 0.138 Uiso 0.25 1 calc PR J -7
H1H3 H 0.7247 0.4516 0.3533 0.138 Uiso 0.25 1 calc PR J -7
C2H C 0.7090(3) 0.36790(19) 0.3865(4) 0.0572(17) Uani 0.25 1 d PDU J -7
O41H O 0.6523(2) 0.3826(2) 0.4448(5) 0.0677(13) Uani 0.25 1 d PDU J -7
C3H C 0.7450(3) 0.3435(3) 0.4790(5) 0.0462(15) Uani 0.25 1 d PDU J -7
O04H O 0.79973(17) 0.32052(16) 0.4486(3) 0.0364(10) Uani 0.25 1 d PDU J -7
O42H O 0.73732(17) 0.36528(16) 0.5854(3) 0.0351(10) Uani 0.25 1 d PDU J -7
O42 O 0.73270(6) 0.36108(6) 0.55624(12) 0.0430(4) Uani 0.75 1 d PU K 13
O41 O 0.63201(5) 0.37106(6) 0.44400(11) 0.0335(4) Uani 0.75 1 d PDU L 13
H411 H 0.6507(9) 0.4012(9) 0.4720(18) 0.050 Uiso 0.75 1 d PD M 13
H412 H 0.6043(9) 0.3538(9) 0.4875(18) 0.050 Uiso 0.75 1 d PD N 13
O04 O 0.81787(5) 0.30948(6) 0.43534(11) 0.0329(4) Uani 0.75 1 d PDU O 13
H042 H 0.8378(9) 0.3330(9) 0.4112(18) 0.050 Uiso 0.75 1 d PD P 13
C1G C -0.04677(12) 0.23212(12) 0.2355(3) 0.0592(15) Uani 0.20 1 d PDU Q -11
H1G1 H -0.0827 0.2367 0.2727 0.089 Uiso 0.20 1 calc PR Q -11
H1G2 H -0.0533 0.2161 0.1645 0.089 Uiso 0.20 1 calc PR Q -11
H1G3 H -0.0285 0.2687 0.2281 0.089 Uiso 0.20 1 calc PR Q -11
C2G C -0.00883(14) 0.19276(15) 0.3002(3) 0.085(2) Uani 0.20 1 d PDU Q -11
O27G O -0.0321(4) 0.1684(3) 0.4121(7) 0.0829(15) Uani 0.20 1 d PDU Q -11
C3G C 0.0534(4) 0.2072(4) 0.3327(7) 0.0568(18) Uani 0.20 1 d PDU Q -11
O14G O 0.04975(18) 0.18390(15) 0.4347(3) 0.0313(8) Uani 0.20 1 d PDU Q -11
O23G O 0.08987(14) 0.21751(13) 0.2449(4) 0.0206(8) Uani 0.20 1 d PDU Q -11
O27 O -0.04088(8) 0.13623(9) 0.32986(15) 0.0751(6) Uani 0.80 1 d PDU R 12
H271 H 0.0010(8) 0.1539(9) 0.3651(17) 0.050 Uiso 0.80 1 d PD S 12
O14 O 0.05031(8) 0.19147(8) 0.44001(14) 0.0721(6) Uani 0.80 1 d PU T 12
O23 O 0.10230(4) 0.22766(4) 0.24547(13) 0.0304(3) Uani 0.80 1 d PDU U 12
H231 H 0.0816(8) 0.2168(9) 0.2914(15) 0.050 Uiso 0.80 1 d PD V 12
N3 N 1.0161(2) -0.0151(2) -0.5099(4) 0.0573(9) Uani 0.13 1 d PDU W -8
C9A C 1.0564(3) 0.0185(3) -0.5772(5) 0.0255(11) Uani 0.13 1 d PDU W -8
H9A1 H 1.0871 0.0327 -0.5312 0.031 Uiso 0.13 1 calc PR W -8
H9A2 H 1.0365 0.0512 -0.6077 0.031 Uiso 0.13 1 calc PR W -8
C10A C 1.0817(3) -0.0166(4) -0.6691(6) 0.0615(12) Uani 0.13 1 d PDU W -8
H10A H 1.0529 -0.0223 -0.7250 0.074 Uiso 0.13 1 calc PR W -8
H10B H 1.0926 -0.0539 -0.6412 0.074 Uiso 0.13 1 calc PR W -8
C11A C 1.1341(3) 0.0121(3) -0.7199(6) 0.0463(11) Uani 0.13 1 d PDU W -8
H11A H 1.1552 0.0312 -0.6624 0.056 Uiso 0.13 1 calc PR W -8
H11B H 1.1587 -0.0176 -0.7496 0.056 Uiso 0.13 1 calc PR W -8
C12A C 1.1220(5) 0.0553(3) -0.8095(6) 0.0311(9) Uani 0.13 1 d PDU W -8
H12A H 1.0964 0.0387 -0.8621 0.047 Uiso 0.13 1 calc PR W -8
H12B H 1.1572 0.0657 -0.8447 0.047 Uiso 0.13 1 calc PR W -8
H12C H 1.1046 0.0887 -0.7784 0.047 Uiso 0.13 1 calc PR W -8
C9B C 1.0484(3) -0.0466(3) -0.4295(5) 0.0336(9) Uani 0.13 1 d PDU W -8
H9B1 H 1.0750 -0.0205 -0.3950 0.040 Uiso 0.13 1 calc PR W -8
H9B2 H 1.0708 -0.0754 -0.4673 0.040 Uiso 0.13 1 calc PR W -8
C10B C 1.0141(3) -0.0762(3) -0.3403(6) 0.0546(9) Uani 0.13 1 d PDU W -8
H10C H 0.9809 -0.0949 -0.3718 0.066 Uiso 0.13 1 calc PR W -8
H10D H 1.0010 -0.0483 -0.2874 0.066 Uiso 0.13 1 calc PR W -8
C11B C 1.0526(4) -0.1210(3) -0.2836(5) 0.0488(9) Uani 0.13 1 d PDU W -8
H11C H 1.0581 -0.1536 -0.3315 0.059 Uiso 0.13 1 calc PR W -8
H11D H 1.0898 -0.1044 -0.2685 0.059 Uiso 0.13 1 calc PR W -8
C12B C 1.0250(5) -0.1404(5) -0.1777(6) 0.0432(9) Uani 0.13 1 d PDU W -8
H12D H 0.9851 -0.1482 -0.1901 0.065 Uiso 0.13 1 calc PR W -8
H12E H 1.0287 -0.1108 -0.1238 0.065 Uiso 0.13 1 calc PR W -8
H12F H 1.0436 -0.1745 -0.1522 0.065 Uiso 0.13 1 calc PR W -8
C9C C 0.9756(3) 0.0239(3) -0.4475(5) 0.0524(9) Uani 0.13 1 d PDU W -8
H9C1 H 0.9633 0.0533 -0.4983 0.063 Uiso 0.13 1 calc PR W -8
H9C2 H 0.9420 0.0012 -0.4304 0.063 Uiso 0.13 1 calc PR W -8
C10C C 0.9924(4) 0.0545(3) -0.3429(6) 0.0615(12) Uani 0.13 1 d PDU W -8
H10E H 1.0305 0.0703 -0.3518 0.074 Uiso 0.13 1 calc PR W -8
H10F H 0.9940 0.0268 -0.2841 0.074 Uiso 0.13 1 calc PR W -8
C11C C 0.9515(4) 0.1029(3) -0.3100(7) 0.1849(12) Uani 0.13 1 d PDU W -8
H11E H 0.9144 0.0870 -0.2916 0.222 Uiso 0.13 1 calc PR W -8
H11F H 0.9466 0.1291 -0.3707 0.222 Uiso 0.13 1 calc PR W -8
C12C C 0.9760(6) 0.1351(5) -0.2114(7) 0.0834(12) Uani 0.13 1 d PDU W -8
H12G H 0.9833 0.1086 -0.1532 0.125 Uiso 0.13 1 calc PR W -8
H12H H 0.9489 0.1634 -0.1874 0.125 Uiso 0.13 1 calc PR W -8
H12I H 1.0111 0.1536 -0.2319 0.125 Uiso 0.13 1 calc PR W -8
C9D C 0.9803(3) -0.0535(3) -0.5791(6) 0.0566(9) Uani 0.13 1 d PDU W -8
H9D1 H 0.9614 -0.0808 -0.5315 0.068 Uiso 0.13 1 calc PR W -8
H9D2 H 1.0056 -0.0750 -0.6266 0.068 Uiso 0.13 1 calc PR W -8
C10D C 0.9353(3) -0.0257(3) -0.6489(5) 0.0345(9) Uani 0.13 1 d PDU W -8
H10G H 0.9551 0.0036 -0.6905 0.041 Uiso 0.13 1 calc PR W -8
H10H H 0.9102 -0.0056 -0.5988 0.041 Uiso 0.13 1 calc PR W -8
C11D C 0.8961(3) -0.0560(3) -0.7297(5) 0.0247(9) Uani 0.13 1 d PDU W -8
H11G H 0.8637 -0.0737 -0.6936 0.030 Uiso 0.13 1 calc PR W -8
H11H H 0.9165 -0.0844 -0.7722 0.030 Uiso 0.13 1 calc PR W -8
C12D C 0.8777(4) -0.0044(3) -0.8004(6) 0.0281(9) Uani 0.13 1 d PDU W -8
H12J H 0.8388 0.0057 -0.7834 0.042 Uiso 0.13 1 calc PR W -8
H12K H 0.8804 -0.0145 -0.8762 0.042 Uiso 0.13 1 calc PR W -8
H12L H 0.9022 0.0276 -0.7856 0.042 Uiso 0.13 1 calc PR W -8
N4 N 1.0095(2) -0.0075(2) -0.4952(4) 0.0595(9) Uani 0.13 1 d PDU X -9
C13A C 1.0569(3) -0.0189(3) -0.5725(5) 0.0260(9) Uani 0.13 1 d PDU X -9
H13A H 1.0492 -0.0548 -0.6092 0.031 Uiso 0.13 1 calc PR X -9
H13B H 1.0918 -0.0239 -0.5306 0.031 Uiso 0.13 1 calc PR X -9
C14A C 1.0679(3) 0.0266(3) -0.6592(5) 0.0479(9) Uani 0.13 1 d PDU X -9
H14A H 1.0777 0.0626 -0.6246 0.058 Uiso 0.13 1 calc PR X -9
H14B H 1.0337 0.0323 -0.7026 0.058 Uiso 0.13 1 calc PR X -9
C15A C 1.1174(3) 0.0068(3) -0.7331(6) 0.0448(9) Uani 0.13 1 d PDU X -9
H15A H 1.1495 -0.0047 -0.6879 0.054 Uiso 0.13 1 calc PR X -9
H15B H 1.1052 -0.0262 -0.7750 0.054 Uiso 0.13 1 calc PR X -9
C16A C 1.1364(5) 0.0532(4) -0.8100(7) 0.0501(9) Uani 0.13 1 d PDU X -9
H16A H 1.1053 0.0793 -0.8224 0.075 Uiso 0.13 1 calc PR X -9
H16B H 1.1480 0.0365 -0.8780 0.075 Uiso 0.13 1 calc PR X -9
H16C H 1.1680 0.0736 -0.7785 0.075 Uiso 0.13 1 calc PR X -9
C13B C 0.9992(3) -0.0590(3) -0.4270(6) 0.0509(9) Uani 0.13 1 d PDU X -9
H13C H 0.9926 -0.0919 -0.4737 0.061 Uiso 0.13 1 calc PR X -9
H13D H 0.9653 -0.0533 -0.3825 0.061 Uiso 0.13 1 calc PR X -9
C14B C 1.0514(3) -0.0704(3) -0.3524(7) 0.0791(9) Uani 0.13 1 d PDU X -9
H14C H 1.0862 -0.0729 -0.3954 0.095 Uiso 0.13 1 calc PR X -9
H14D H 1.0557 -0.0399 -0.2994 0.095 Uiso 0.13 1 calc PR X -9
C15B C 1.0394(3) -0.1278(3) -0.2944(7) 0.0627(12) Uani 0.13 1 d PDU X -9
H15C H 1.0039 -0.1256 -0.2535 0.075 Uiso 0.13 1 calc PR X -9
H15D H 1.0361 -0.1584 -0.3476 0.075 Uiso 0.13 1 calc PR X -9
C16B C 1.0892(3) -0.1394(5) -0.2179(7) 0.0506(9) Uani 0.13 1 d PDU X -9
H16D H 1.0768 -0.1639 -0.1597 0.076 Uiso 0.13 1 calc PR X -9
H16E H 1.1027 -0.1039 -0.1881 0.076 Uiso 0.13 1 calc PR X -9
H16F H 1.1196 -0.1576 -0.2576 0.076 Uiso 0.13 1 calc PR X -9
C13C C 1.0221(3) 0.0452(3) -0.4284(5) 0.0416(9) Uani 0.13 1 d PDU X -9
H13E H 1.0286 0.0766 -0.4787 0.050 Uiso 0.13 1 calc PR X -9
H13F H 1.0577 0.0387 -0.3898 0.050 Uiso 0.13 1 calc PR X -9
C14C C 0.9777(3) 0.0651(3) -0.3446(5) 0.0367(9) Uani 0.13 1 d PDU X -9
H14E H 0.9427 0.0745 -0.3832 0.044 Uiso 0.13 1 calc PR X -9
H14F H 0.9692 0.0331 -0.2966 0.044 Uiso 0.13 1 calc PR X -9
C15C C 0.9944(3) 0.1164(3) -0.2739(6) 0.0448(9) Uani 0.13 1 d PDU X -9
H15E H 1.0264 0.1058 -0.2276 0.054 Uiso 0.13 1 calc PR X -9
H15F H 1.0068 0.1475 -0.3208 0.054 Uiso 0.13 1 calc PR X -9
C16C C 0.9456(3) 0.1367(5) -0.2034(8) 0.0486(9) Uani 0.13 1 d PDU X -9
H16G H 0.9116 0.1398 -0.2468 0.073 Uiso 0.13 1 calc PR X -9
H16H H 0.9549 0.1735 -0.1732 0.073 Uiso 0.13 1 calc PR X -9
H16I H 0.9394 0.1099 -0.1453 0.073 Uiso 0.13 1 calc PR X -9
C13D C 0.9549(3) 0.0034(3) -0.5584(5) 0.0494(9) Uani 0.13 1 d PDU X -9
H13G H 0.9585 0.0403 -0.5940 0.059 Uiso 0.13 1 calc PR X -9
H13H H 0.9239 0.0066 -0.5061 0.059 Uiso 0.13 1 calc PR X -9
C14D C 0.9365(3) -0.0407(3) -0.6463(6) 0.0443(9) Uani 0.13 1 d PDU X -9
H14G H 0.9681 -0.0481 -0.6959 0.053 Uiso 0.13 1 calc PR X -9
H14H H 0.9259 -0.0765 -0.6118 0.053 Uiso 0.13 1 calc PR X -9
C15D C 0.8850(3) -0.0160(4) -0.7099(5) 0.0483(9) Uani 0.13 1 d PDU X -9
H15G H 0.8520 -0.0142 -0.6620 0.058 Uiso 0.13 1 calc PR X -9
H15H H 0.8939 0.0227 -0.7333 0.058 Uiso 0.13 1 calc PR X -9
C16D C 0.8707(5) -0.0523(4) -0.8089(6) 0.0498(9) Uani 0.13 1 d PDU X -9
H16J H 0.8890 -0.0366 -0.8723 0.075 Uiso 0.13 1 calc PR X -9
H16K H 0.8300 -0.0527 -0.8197 0.075 Uiso 0.13 1 calc PR X -9
H16L H 0.8841 -0.0907 -0.7973 0.075 Uiso 0.13 1 calc PR X -9
O25 O 0.0000 0.0000 0.5000 0.0585(7) Uani 0.50 4 d SPU Y 10
O01 O 0.76939(3) 0.25994(3) 0.25251(10) 0.0360(2) Uani 1 1 d DU . .
H011 H 0.7843(13) 0.2676(14) 0.193(2) 0.050 Uiso 0.50 1 d PD . .
H012 H 0.7723(14) 0.2320(11) 0.210(2) 0.050 Uiso 0.50 1 d PD . .
H014 H 0.7892(13) 0.2772(13) 0.299(2) 0.050 Uiso 0.50 1 d PD . .
O02 O 0.21522(3) 0.18994(3) 0.24653(10) 0.0341(2) Uani 1 1 d U . .
H021 H 0.2117(14) 0.1820(14) 0.202(3) 0.050 Uiso 0.50 1 d P . .
O03 O 0.78716(4) 0.14156(3) 0.25013(11) 0.0368(2) Uani 1 1 d DU . .
H031 H 0.8073(7) 0.1404(7) 0.3153(13) 0.050 Uiso 1 1 d D . .
H032 H 0.8124(11) 0.1392(14) 0.210(2) 0.050 Uiso 0.50 1 d PD . .
H033 H 0.7758(12) 0.1701(10) 0.235(3) 0.050 Uiso 0.50 1 d PD . .
O05 O 0.15524(3) 0.42146(3) 0.24982(11) 0.0351(2) Uani 1 1 d DU . .
H051 H 0.1887(6) 0.4192(6) 0.2269(13) 0.050 Uiso 1 1 d D . .
H052 H 0.1463(7) 0.4436(7) 0.1975(13) 0.050 Uiso 1 1 d D . .
H053 H 0.1291(10) 0.3978(11) 0.254(4) 0.050 Uiso 0.50 1 d PD . .
O06 O 0.81636(4) 0.31198(4) 0.07407(8) 0.0350(3) Uani 1 1 d DU . .
H061 H 0.8028(13) 0.3018(13) 0.118(2) 0.050 Uiso 0.50 1 d PD . .
O07 O 0.13206(4) 0.13995(4) -0.06781(8) 0.0326(3) Uani 1 1 d DU . .
H071 H 0.1376(14) 0.1492(14) -0.127(2) 0.050 Uiso 0.50 1 d PD . .
H072 H 0.1114(12) 0.1520(13) -0.017(2) 0.050 Uiso 0.50 1 d PD . .
O08 O 0.28491(3) -0.04451(3) 0.24614(10) 0.0314(2) Uani 1 1 d DU . .
H081 H 0.2802(6) -0.0304(4) 0.2854(6) 0.050 Uiso 1 1 d D . .
H082 H 0.2812(14) -0.0350(14) 0.174(2) 0.050 Uiso 0.50 1 d PD . .
O09 O 0.87048(4) 0.23214(4) 0.56355(8) 0.0378(3) Uani 1 1 d DU . .
H091 H 0.8557(7) 0.2624(7) 0.5450(14) 0.050 Uiso 1 1 d D . .
H092 H 0.8480(7) 0.2365(7) 0.6163(13) 0.050 Uiso 1 1 d D . .
H093 H 0.8795(14) 0.2087(12) 0.507(2) 0.050 Uiso 0.50 1 d PD . .
O10 O 0.03892(4) 0.45664(4) -0.04421(8) 0.0341(3) Uani 1 1 d DU . .
H101 H 0.0122(12) 0.4911(12) -0.042(2) 0.050 Uiso 0.50 1 d PD . .
H102 H 0.0494(7) 0.4583(7) -0.0976(13) 0.050 Uiso 1 1 d D . .
O11 O 0.59341(4) 0.47373(4) 0.13484(7) 0.0307(2) Uani 1 1 d DU . .
H111 H 0.6155(7) 0.4955(7) 0.1070(14) 0.050 Uiso 1 1 d D . .
O12 O 0.85309(5) 0.13598(5) 0.43407(9) 0.0503(3) Uani 1 1 d DU . .
H121 H 0.8668(13) 0.1597(12) 0.486(2) 0.050 Uiso 0.50 1 d PD . .
H122 H 0.8825(6) 0.1349(7) 0.4132(14) 0.050 Uiso 1 1 d D . .
O13 O 0.03791(4) 0.45417(5) 0.54639(8) 0.0403(3) Uani 1 1 d DU . .
H131 H 0.0222(13) 0.4261(11) 0.547(3) 0.050 Uiso 0.50 1 d PD . .
H133 H 0.0244(7) 0.4330(7) 0.4868(13) 0.050 Uiso 1 1 d D . .
H134 H 0.0715(11) 0.4617(14) 0.508(3) 0.050 Uiso 0.50 1 d PD . .
O15 O -0.03987(4) 0.59414(4) 0.75040(11) 0.0448(3) Uani 1 1 d DU . .
H151 H -0.0389(14) 0.5807(13) 0.700(2) 0.050 Uiso 0.50 1 d PD . .
H152 H -0.0440(6) 0.6206(6) 0.7413(17) 0.050 Uiso 1 1 d D . .
O17 O 0.59420(4) 0.47594(4) 0.36603(7) 0.0301(3) Uani 1 1 d DU . .
H171 H 0.6214(7) 0.4527(7) 0.4147(14) 0.050 Uiso 1 1 d D . .
H172 H 0.5753(7) 0.4846(7) 0.4012(14) 0.050 Uiso 1 1 d D . .
H173 H 0.5996(7) 0.4717(7) 0.3094(13) 0.050 Uiso 1 1 d D . .
O20 O 0.04755(4) 0.18413(4) 0.06324(8) 0.0312(3) Uani 1 1 d DU . .
H201 H 0.0284(13) 0.2141(12) 0.037(3) 0.050 Uiso 0.50 1 d PD . .
H202 H 0.0681(12) 0.2025(13) 0.104(2) 0.050 Uiso 0.50 1 d PD . .
O22 O 0.0000 0.0000 0.0000 0.0629(8) Uani 1 4 d SU . .
O24 O 0.26577(4) 0.01444(5) 0.44084(8) 0.0409(3) Uani 1 1 d DU . .
H241 H 0.2304(6) 0.0013(7) 0.4360(14) 0.050 Uiso 1 1 d D . .
H242 H 0.3000(7) 0.0157(7) 0.4897(13) 0.050 Uiso 1 1 d D . .
H243 H 0.2537(7) 0.0441(7) 0.4267(14) 0.050 Uiso 1 1 d D . .
O26 O 0.87173(4) 0.23186(4) -0.05047(8) 0.0325(3) Uani 1 1 d DU . .
H261 H 0.9092(7) 0.2385(7) -0.0460(14) 0.050 Uiso 1 1 d D . .
H262 H 0.8545(7) 0.1974(7) -0.0260(14) 0.050 Uiso 1 1 d D . .
O28 O -0.02888(5) 0.09822(5) 0.11401(9) 0.0460(3) Uani 1 1 d U . .
O29 O -0.00236(4) 0.36180(4) 0.43082(8) 0.0366(3) Uani 1 1 d DU . .
H292 H 0.0047(7) 0.3512(7) 0.3796(13) 0.050 Uiso 1 1 d D . .
O30 O -0.00127(5) 0.36361(4) 0.07197(9) 0.0394(3) Uani 1 1 d DU . .
H301 H -0.0397(7) 0.3778(7) 0.0972(14) 0.050 Uiso 1 1 d D . .
H302 H 0.0070(7) 0.3834(7) 0.0387(14) 0.050 Uiso 1 1 d . . .
O31 O 0.26994(3) 0.38868(3) 0.24557(11) 0.0365(2) Uani 1 1 d DU . .
H311 H 0.2852(13) 0.3882(14) 0.187(2) 0.050 Uiso 0.50 1 d PD . .
H312 H 0.2847(14) 0.3920(15) 0.191(2) 0.050 Uiso 0.50 1 d PD . .
H313 H 0.2746(12) 0.3625(10) 0.232(3) 0.050 Uiso 0.50 1 d PD . .
O32 O 0.5000 0.5000 0.0000 0.0274(4) Uani 1 4 d SDU . .
H321 H 0.5265(6) 0.4880(8) 0.0268(13) 0.050 Uiso 1 1 d D . .
O33 O 0.32198(4) 0.44747(4) 0.07673(8) 0.0366(3) Uani 1 1 d DU . .
H331 H 0.2879(7) 0.4551(7) 0.0726(14) 0.050 Uiso 1 1 d D . .
H332 H 0.3374(7) 0.4228(7) 0.0826(14) 0.050 Uiso 1 1 d D . .
H333 H 0.3054(13) 0.4223(12) 0.120(2) 0.050 Uiso 0.50 1 d PD . .
O34 O 0.06880(3) 0.34063(3) 0.24960(11) 0.0369(2) Uani 1 1 d DU . .
H341 H 0.1034(10) 0.3605(11) 0.237(3) 0.050 Uiso 0.50 1 d PD . .
H342 H 0.0480(7) 0.3532(7) 0.1927(13) 0.050 Uiso 1 1 d D . .
O35 O -0.01239(4) 0.26526(4) -0.05145(8) 0.0284(2) Uani 1 1 d DU . .
H351 H 0.0025(13) 0.2623(14) -0.116(2) 0.050 Uiso 0.50 1 d PD . .
H352 H 0.0010(14) 0.2377(12) 0.007(2) 0.050 Uiso 0.50 1 d PD . .
O36 O 0.32088(4) 0.44606(5) 0.41939(10) 0.0488(3) Uani 1 1 d DU . .
H361 H 0.3431(7) 0.4616(7) 0.3994(14) 0.050 Uiso 1 1 d D . .
O37 O 0.5000 0.5000 0.5000 0.0228(4) Uani 1 4 d SU . .
O38 O 0.30183(4) 0.27406(3) 0.24389(11) 0.0399(2) Uani 1 1 d DU . .
H381 H 0.3208(13) 0.2730(14) 0.309(2) 0.050 Uiso 0.50 1 d PD . .
H382 H 0.2912(12) 0.3069(10) 0.236(3) 0.050 Uiso 0.50 1 d PD . .
H383 H 0.2782(10) 0.2575(11) 0.256(3) 0.050 Uiso 0.50 1 d PD . .
H384 H 0.3295(12) 0.2834(14) 0.199(2) 0.050 Uiso 0.50 1 d PD . .
O39 O 0.36370(5) 0.26632(5) 0.05043(9) 0.0432(3) Uani 1 1 d DU . .
H391 H 0.3418(7) 0.2399(7) 0.0095(14) 0.050 Uiso 1 1 d D . .
H392 H 0.3356(11) 0.2637(14) 0.086(3) 0.050 Uiso 0.50 1 d PD . .
O40 O 0.36808(4) 0.36802(5) -0.06240(9) 0.0433(3) Uani 1 1 d DU . .
H402 H 0.3625(7) 0.3571(7) -0.1243(13) 0.050 Uiso 1 1 d D . .
H403 H 0.3885(7) 0.3778(7) -0.0927(14) 0.050 Uiso 1 1 d D . .
O43 O 0.67204(5) 0.32864(5) 0.25221(16) 0.0652(3) Uani 1 1 d U . .
N1 N 0.21008(10) 0.44838(10) 0.7387(3) 0.0610(8) Uani 0.50 1 d PDU Z -1
C1A C 0.17851(14) 0.41895(13) 0.8290(3) 0.0529(9) Uani 0.50 1 d PDU Z -1
H1A1 H 0.1414 0.4078 0.8007 0.064 Uiso 0.50 1 calc PR Z -1
H1A2 H 0.1717 0.4471 0.8858 0.064 Uiso 0.50 1 calc PR Z -1
C2A C 0.20445(16) 0.36684(15) 0.8827(3) 0.0625(10) Uani 0.50 1 d PDU Z -1
H2A1 H 0.2409 0.3772 0.9150 0.075 Uiso 0.50 1 calc PR Z -1
H2A2 H 0.2115 0.3378 0.8277 0.075 Uiso 0.50 1 calc PR Z -1
C3A C 0.16458(13) 0.34156(13) 0.9731(3) 0.0502(9) Uani 0.50 1 d PDU Z -1
H3A1 H 0.1575 0.3704 1.0286 0.060 Uiso 0.50 1 calc PR Z -1
H3A2 H 0.1281 0.3309 0.9412 0.060 Uiso 0.50 1 calc PR Z -1
C4A C 0.19240(15) 0.28877(13) 1.0258(3) 0.0546(10) Uani 0.50 1 d PDU Z -1
H4A1 H 0.2005 0.2608 0.9704 0.082 Uiso 0.50 1 calc PR Z -1
H4A2 H 0.1667 0.2727 1.0787 0.082 Uiso 0.50 1 calc PR Z -1
H4A3 H 0.2274 0.2998 1.0610 0.082 Uiso 0.50 1 calc PR Z -1
C1B C 0.21970(14) 0.40785(13) 0.6450(3) 0.0543(10) Uani 0.50 1 d PDU Z -1
H1B1 H 0.2511 0.3826 0.6644 0.065 Uiso 0.50 1 calc PR Z -1
H1B2 H 0.2319 0.4301 0.5824 0.065 Uiso 0.50 1 calc PR Z -1
C2B C 0.16871(13) 0.37044(13) 0.6095(3) 0.0478(9) Uani 0.50 1 d PDU Z -1
H2B1 H 0.1371 0.3931 0.5817 0.057 Uiso 0.50 1 calc PR Z -1
H2B2 H 0.1554 0.3458 0.6679 0.057 Uiso 0.50 1 calc PR Z -1
C3B C 0.1994(2) 0.3363(2) 0.5175(4) 0.0960(16) Uani 0.50 1 d PDU Z -1
H3B1 H 0.2127 0.3623 0.4612 0.115 Uiso 0.50 1 calc PR Z -1
H3B2 H 0.2323 0.3163 0.5472 0.115 Uiso 0.50 1 calc PR Z -1
C4B C 0.15904(17) 0.29517(15) 0.4713(3) 0.0616(11) Uani 0.50 1 d PDU Z -1
H4B1 H 0.1351 0.2802 0.5282 0.092 Uiso 0.50 1 calc PR Z -1
H4B2 H 0.1798 0.2644 0.4375 0.092 Uiso 0.50 1 calc PR Z -1
H4B3 H 0.1357 0.3139 0.4176 0.092 Uiso 0.50 1 calc PR Z -1
C1C C 0.26704(12) 0.47318(13) 0.7728(3) 0.0559(9) Uani 0.50 1 d PDU Z -1
H1C1 H 0.2915 0.4422 0.7974 0.067 Uiso 0.50 1 calc PR Z -1
H1C2 H 0.2609 0.4985 0.8345 0.067 Uiso 0.50 1 calc PR Z -1
C2C C 0.29938(16) 0.50752(19) 0.6803(4) 0.0795(13) Uani 0.50 1 d PDU Z -1
H2C1 H 0.2963 0.4873 0.6114 0.095 Uiso 0.50 1 calc PR Z -1
H2C2 H 0.2824 0.5451 0.6717 0.095 Uiso 0.50 1 calc PR Z -1
C3C C 0.36119(13) 0.51312(15) 0.7127(3) 0.0622(8) Uani 0.50 1 d PDU Z -1
H3C1 H 0.3653 0.4895 0.7773 0.075 Uiso 0.50 1 calc PR Z -1
H3C2 H 0.3824 0.4938 0.6555 0.075 Uiso 0.50 1 calc PR Z -1
C4C C 0.39258(11) 0.56291(12) 0.7352(3) 0.0517(8) Uani 0.50 1 d PDU Z -1
H4C1 H 0.4256 0.5644 0.6886 0.078 Uiso 0.50 1 calc PR Z -1
H4C2 H 0.4046 0.5625 0.8102 0.078 Uiso 0.50 1 calc PR Z -1
H4C3 H 0.3690 0.5959 0.7224 0.078 Uiso 0.50 1 calc PR Z -1
C1D C 0.16988(15) 0.49546(13) 0.6993(3) 0.0602(10) Uani 0.50 1 d PDU Z -1
H1D1 H 0.1852 0.5107 0.6316 0.072 Uiso 0.50 1 calc PR Z -1
H1D2 H 0.1333 0.4780 0.6824 0.072 Uiso 0.50 1 calc PR Z -1
C2D C 0.15911(16) 0.54496(14) 0.7752(3) 0.0664(11) Uani 0.50 1 d PDU Z -1
H2D1 H 0.1952 0.5607 0.8004 0.080 Uiso 0.50 1 calc PR Z -1
H2D2 H 0.1375 0.5322 0.8382 0.080 Uiso 0.50 1 calc PR Z -1
C3D C 0.12478(15) 0.59150(13) 0.7119(3) 0.0563(10) Uani 0.50 1 d PDU Z -1
H3D1 H 0.1473 0.6058 0.6512 0.068 Uiso 0.50 1 calc PR Z -1
H3D2 H 0.0897 0.5752 0.6830 0.068 Uiso 0.50 1 calc PR Z -1
C4D C 0.11087(16) 0.63995(13) 0.7900(3) 0.0530(10) Uani 0.50 1 d PDU Z -1
H4D1 H 0.0908 0.6250 0.8521 0.080 Uiso 0.50 1 calc PR Z -1
H4D2 H 0.0873 0.6677 0.7535 0.080 Uiso 0.50 1 calc PR Z -1
H4D3 H 0.1457 0.6578 0.8137 0.080 Uiso 0.50 1 calc PR Z -1
N2 N 0.20625(9) 0.44713(9) 0.7418(3) 0.0450(7) Uani 0.50 1 d PDU A -2
C5A C 0.22410(13) 0.40586(13) 0.8276(2) 0.0454(9) Uani 0.50 1 d PDU A -2
H5A1 H 0.2520 0.3801 0.7956 0.054 Uiso 0.50 1 calc PR A -2
H5A2 H 0.2435 0.4272 0.8845 0.054 Uiso 0.50 1 calc PR A -2
C6A C 0.17955(15) 0.37066(15) 0.8800(3) 0.0561(10) Uani 0.50 1 d PDU A -2
H6A1 H 0.1627 0.3460 0.8250 0.067 Uiso 0.50 1 calc PR A -2
H6A2 H 0.1496 0.3959 0.9065 0.067 Uiso 0.50 1 calc PR A -2
C7A C 0.19996(13) 0.33307(14) 0.9755(2) 0.0440(9) Uani 0.50 1 d PDU A -2
H7A1 H 0.2331 0.3114 0.9519 0.053 Uiso 0.50 1 calc PR A -2
H7A2 H 0.2120 0.3578 1.0348 0.053 Uiso 0.50 1 calc PR A -2
C8A C 0.15639(18) 0.29252(17) 1.0178(3) 0.0673(12) Uani 0.50 1 d PDU A -2
H8A1 H 0.1199 0.3114 1.0216 0.101 Uiso 0.50 1 calc PR A -2
H8A2 H 0.1673 0.2798 1.0894 0.101 Uiso 0.50 1 calc PR A -2
H8A3 H 0.1537 0.2602 0.9698 0.101 Uiso 0.50 1 calc PR A -2
C5B C 0.17147(12) 0.41750(12) 0.6546(2) 0.0414(8) Uani 0.50 1 d PDU A -2
H5B1 H 0.1623 0.4452 0.5982 0.050 Uiso 0.50 1 calc PR A -2
H5B2 H 0.1356 0.4049 0.6866 0.050 Uiso 0.50 1 calc PR A -2
C6B C 0.20021(12) 0.36608(11) 0.6009(2) 0.0334(7) Uani 0.50 1 d PDU A -2
H6B1 H 0.2343 0.3788 0.5627 0.040 Uiso 0.50 1 calc PR A -2
H6B2 H 0.2119 0.3392 0.6570 0.040 Uiso 0.50 1 calc PR A -2
C7B C 0.16084(12) 0.33596(12) 0.5210(3) 0.0414(8) Uani 0.50 1 d PDU A -2
H7B1 H 0.1273 0.3212 0.5581 0.050 Uiso 0.50 1 calc PR A -2
H7B2 H 0.1486 0.3620 0.4639 0.050 Uiso 0.50 1 calc PR A -2
C8B C 0.19605(18) 0.28781(17) 0.4741(4) 0.0762(12) Uani 0.50 1 d PDU A -2
H8B1 H 0.2292 0.3033 0.4384 0.114 Uiso 0.50 1 calc PR A -2
H8B2 H 0.1735 0.2668 0.4222 0.114 Uiso 0.50 1 calc PR A -2
H8B3 H 0.2079 0.2626 0.5318 0.114 Uiso 0.50 1 calc PR A -2
C5C C 0.26152(11) 0.46823(12) 0.6874(2) 0.0360(7) Uani 0.50 1 d PDU A -2
H5C1 H 0.2848 0.4352 0.6694 0.043 Uiso 0.50 1 calc PR A -2
H5C2 H 0.2515 0.4870 0.6194 0.043 Uiso 0.50 1 calc PR A -2
C6C C 0.29730(9) 0.50898(10) 0.7541(3) 0.0298(6) Uani 0.50 1 d PDU A -2
H6C1 H 0.3066 0.4914 0.8237 0.036 Uiso 0.50 1 calc PR A -2
H6C2 H 0.2755 0.5435 0.7685 0.036 Uiso 0.50 1 calc PR A -2
C7C C 0.35272(11) 0.52466(12) 0.6944(2) 0.0316(2) Uani 0.50 1 d PDU A -2
H7C1 H 0.3755 0.4918 0.6730 0.038 Uiso 0.50 1 calc PR A -2
H7C2 H 0.3472 0.5506 0.6335 0.038 Uiso 0.50 1 calc PR A -2
C8C C 0.37324(17) 0.5534(2) 0.7961(3) 0.0755(10) Uani 0.50 1 d PDU A -2
H8C1 H 0.3611 0.5926 0.7961 0.113 Uiso 0.50 1 calc PR A -2
H8C2 H 0.4143 0.5517 0.7990 0.113 Uiso 0.50 1 calc PR A -2
H8C3 H 0.3576 0.5342 0.8586 0.113 Uiso 0.50 1 calc PR A -2
C5D C 0.17219(12) 0.49528(11) 0.7932(3) 0.0424(8) Uani 0.50 1 d PDU A -2
H5D1 H 0.1942 0.5107 0.8535 0.051 Uiso 0.50 1 calc PR A -2
H5D2 H 0.1373 0.4793 0.8233 0.051 Uiso 0.50 1 calc PR A -2
C6D C 0.15595(12) 0.54468(10) 0.7177(2) 0.0363(8) Uani 0.50 1 d PDU A -2
H6D1 H 0.1904 0.5629 0.6904 0.044 Uiso 0.50 1 calc PR A -2
H6D2 H 0.1346 0.5300 0.6557 0.044 Uiso 0.50 1 calc PR A -2
C7D C 0.11982(14) 0.58844(13) 0.7784(3) 0.0533(10) Uani 0.50 1 d PDU A -2
H7D1 H 0.1399 0.5998 0.8443 0.064 Uiso 0.50 1 calc PR A -2
H7D2 H 0.0841 0.5706 0.8001 0.064 Uiso 0.50 1 calc PR A -2
C8D C 0.10640(14) 0.64179(14) 0.7117(3) 0.0580(10) Uani 0.50 1 d PDU A -2
H8D1 H 0.1394 0.6662 0.7098 0.087 Uiso 0.50 1 calc PR A -2
H8D2 H 0.0750 0.6619 0.7446 0.087 Uiso 0.50 1 calc PR A -2
H8D3 H 0.0963 0.6309 0.6387 0.087 Uiso 0.50 1 calc PR A -2
O1Z O 0.0042(2) 0.5129(2) 0.2554(6) 0.0656(13) Uani 0.219(2) 1 d PDU B -10
H1Z1 H 0.0388(14) 0.508(3) 0.282(5) 0.050 Uiso 0.219(2) 1 d PD B -10

loop_
_atom_site_aniso_label
_atom_site_aniso_U_11
_atom_site_aniso_U_22
_atom_site_aniso_U_33
_atom_site_aniso_U_23
_atom_site_aniso_U_13
_atom_site_aniso_U_12
C1N 0.0347(13) 0.0466(14) 0.0512(14) 0.0102(11) 0.0258(11) 0.0055(11)
C2N 0.066(2) 0.064(2) 0.073(2) 0.0035(18) -0.0102(18) 0.0050(17)
O1N 0.104(2) 0.082(2) 0.095(2) 0.011(2) 0.013(2) 0.0120(19)
C3N 0.0340(15) 0.0373(15) 0.0361(15) -0.0006(13) -0.0072(13) -0.0106(13)
O16N 0.0175(6) 0.0201(6) 0.0206(6) 0.0008(5) 0.0026(5) 0.0021(5)
O19N 0.0508(14) 0.0454(13) 0.0437(13) 0.0129(12) -0.0108(12) -0.0090(12)
O16 0.0913(14) 0.0563(11) 0.0804(14) 0.0208(11) -0.0255(12) -0.0278(11)
O19 0.0312(8) 0.0308(8) 0.0403(8) -0.0102(7) 0.0100(7) -0.0039(7)
O44 0.0136(6) 0.0403(8) 0.0749(11) 0.0088(8) 0.0054(7) -0.0020(7)
C1K 0.085 0.109(3) 0.131(3) -0.001(2) 0.005(2) -0.004(2)
C2K 0.065(2) 0.053(2) 0.073(2) -0.006(2) -0.007(2) -0.0168(18)
O1K 0.0499(15) 0.0559(16) 0.0740(18) 0.0054(15) 0.0055(15) -0.0072(13)
C3K 0.146(4) 0.153(4) 0.137(4) -0.013(3) -0.002(3) 0.007(3)
O18K 0.0275(4) 0.0274(4) 0.0271(4) -0.0004(3) 0.0004(3) -0.0003(3)
O46K 0.0470(14) 0.0646(17) 0.0724(18) 0.0063(15) 0.0067(14) -0.0190(13)
O18 0.0612(11) 0.0401(9) 0.0410(9) 0.0090(8) -0.0046(9) -0.0180(8)
O21 0.0260(7) 0.0359(8) 0.0217(7) 0.0049(6) -0.0076(6) 0.0100(6)
O45 0.0773(14) 0.0448(11) 0.0991(16) -0.0022(11) -0.0129(13) -0.0048(11)
C1H 0.087 0.090(3) 0.099(3) -0.011(2) -0.016(2) 0.000(2)
C2H 0.053(3) 0.066(3) 0.053(3) 0.002(2) 0.001(2) 0.005(2)
O41H 0.050 0.075(3) 0.078(3) -0.004(2) 0.007(2) 0.005(2)
C3H 0.044(3) 0.038(2) 0.056(3) 0.005(2) 0.005(2) 0.004(2)
O04H 0.0490(19) 0.0289(17) 0.0311(17) 0.0035(15) -0.0093(16) -0.0099(15)
O42H 0.0434(18) 0.0409(17) 0.0210(15) -0.0184(14) -0.0034(15) 0.0109(15)
O42 0.0421(7) 0.0450(7) 0.0421(8) -0.0081(6) -0.0043(6) 0.0156(6)
O41 0.0209(5) 0.0388(7) 0.0407(7) 0.0074(6) 0.0089(5) 0.0047(5)
O04 0.0168(5) 0.0405(7) 0.0413(7) -0.0013(6) 0.0076(5) -0.0004(5)
C1G 0.058(2) 0.058(2) 0.062(3) 0.001(2) 0.007(2) 0.004(2)
C2G 0.087(4) 0.080(4) 0.089(4) -0.001(3) -0.001(3) 0.001(3)
O27G 0.090(3) 0.083(3) 0.076(3) -0.006(2) 0.005(2) 0.000(2)
C3G 0.062(3) 0.054(3) 0.054(3) -0.001(3) -0.002(3) 0.000(3)
O14G 0.051 0.0118(15) 0.0312(19) -0.0101(15) 0.0200(17) -0.0375(14)
O23G 0.0219(15) 0.0152(14) 0.0246(15) 0.0104(18) 0.0152(18) -0.0016(12)
O27 0.0619(10) 0.1001(12) 0.0632(10) -0.0121(9) -0.0020(8) -0.0085(9)
O14 0.0629(9) 0.0918(12) 0.0615(10) -0.0031(9) -0.0141(8) 0.0229(9)
O23 0.0280(5) 0.0272(5) 0.0359(5) -0.0061(7) 0.0063(7) -0.0017(4)
N3 0.050 0.0610(19) 0.0608(19) -0.0022(15) -0.0005(15) 0.0031(15)
C9A 0.0260(18) 0.0268(18) 0.0237(18) 0.0006(15) 0.0018(15) -0.0059(15)
C10A 0.0616(19) 0.0620(19) 0.0609(19) 0.0011(15) 0.0020(15) 0.0002(15)
C11A 0.0476(19) 0.0452(19) 0.0460(19) 0.0001(15) 0.0018(15) 0.0011(15)
C12A 0.035 0.0284(18) 0.0297(18) 0.0030(15) 0.0026(15) -0.0030(15)
C9B 0.036 0.0305(18) 0.0346(18) 0.0041(15) -0.0011(15) -0.0009(15)
C10B 0.059 0.0530(19) 0.0514(19) 0.0015(15) -0.0002(15) 0.0012(15)
C11B 0.050 0.0483(19) 0.0481(19) -0.0018(15) 0.0013(15) 0.0007(15)
C12B 0.046 0.0423(18) 0.0413(19) 0.0018(15) -0.0007(15) -0.0005(15)
C9C 0.051 0.0529(19) 0.0529(19) -0.0024(15) 0.0027(15) -0.0012(15)
C10C 0.0614(19) 0.0622(19) 0.0610(19) -0.0007(15) -0.0009(15) -0.0003(15)
C11C 0.1848(19) 0.185(2) 0.185(2) 0.0008(16) 0.0001(16) 0.0007(16)
C12C 0.0839(19) 0.0826(19) 0.084(2) -0.0002(16) -0.0003(16) -0.0016(16)
C9D 0.055 0.0577(19) 0.0570(19) -0.0002(15) 0.0003(15) -0.0031(15)
C10D 0.037 0.0359(18) 0.0307(18) -0.0013(15) -0.0014(15) -0.0025(15)
C11D 0.028 0.0224(17) 0.0233(18) -0.0005(15) -0.0019(15) -0.0011(14)
C12D 0.030 0.0267(18) 0.0275(18) 0.0011(15) -0.0004(15) 0.0000(15)
N4 0.051 0.0638(19) 0.0640(18) -0.0015(15) -0.0013(15) 0.0008(15)
C13A 0.031 0.0246(18) 0.0225(18) 0.0049(15) -0.0014(15) 0.0024(15)
C14A 0.050 0.0491(19) 0.0447(19) 0.0024(15) 0.0025(15) -0.0020(15)
C15A 0.050 0.0408(18) 0.0436(19) 0.0015(15) 0.0001(15) -0.0007(15)
C16A 0.054 0.0476(19) 0.0486(19) 0.0018(15) 0.0013(15) -0.0026(15)
C13B 0.054 0.0490(19) 0.0496(19) 0.0009(15) 0.0003(15) -0.0011(15)
C14B 0.086 0.0765(19) 0.0744(19) 0.0008(16) 0.0001(16) -0.0017(16)
C15B 0.0630(19) 0.0622(19) 0.0629(19) -0.0010(15) 0.0013(15) 0.0000(15)
C16B 0.051 0.0501(19) 0.0507(19) 0.0002(15) 0.0006(15) -0.0015(15)
C13C 0.046 0.0392(18) 0.0397(19) 0.0031(15) 0.0031(15) -0.0028(15)
C14C 0.041 0.0352(18) 0.0336(18) -0.0027(15) 0.0020(15) 0.0024(15)
C15C 0.050 0.0401(18) 0.0442(19) 0.0000(15) 0.0007(15) 0.0011(15)
C16C 0.052 0.0459(19) 0.0480(19) -0.0006(15) 0.0019(15) 0.0031(15)
C13D 0.050 0.0490(19) 0.0492(19) 0.0002(15) 0.0008(15) -0.0007(15)
C14D 0.050 0.0448(19) 0.0380(19) 0.0004(15) -0.0004(15) 0.0014(15)
C15D 0.050 0.0463(19) 0.0485(19) -0.0020(15) 0.0006(15) -0.0009(15)
C16D 0.053 0.0476(19) 0.0486(19) -0.0025(15) -0.0023(15) -0.0025(15)
O25 0.050 0.050 0.075(2) 0.000(2) 0.000(2) 0.000(2)
O01 0.0370(4) 0.0382(4) 0.0329(4) 0.0067(6) 0.0067(6) -0.0022(3)
O02 0.0406(4) 0.0267(4) 0.0350(4) 0.0037(6) -0.0025(6) 0.0011(3)
O03 0.0455(4) 0.0316(4) 0.0333(4) 0.0019(6) -0.0002(6) -0.0064(3)
O05 0.0337(4) 0.0343(4) 0.0373(4) -0.0020(6) -0.0037(6) 0.0012(3)
O06 0.0463(5) 0.0263(4) 0.0325(5) -0.0011(4) 0.0074(4) 0.0012(4)
O07 0.0294(4) 0.0258(4) 0.0426(5) 0.0072(4) -0.0037(4) 0.0004(4)
O08 0.0399(4) 0.0287(4) 0.0257(4) -0.0011(5) 0.0012(6) -0.0042(3)
O09 0.0380(5) 0.0397(5) 0.0358(5) 0.0023(4) -0.0036(4) -0.0080(4)
O10 0.0396(5) 0.0338(5) 0.0291(5) -0.0062(4) 0.0002(4) 0.0047(4)
O11 0.0263(4) 0.0351(5) 0.0306(4) 0.0001(4) -0.0006(4) -0.0039(4)
O12 0.0562(6) 0.0553(6) 0.0394(6) 0.0069(5) 0.0038(5) -0.0074(5)
O13 0.0408(5) 0.0426(5) 0.0374(5) -0.0041(5) -0.0048(4) -0.0067(5)
O15 0.0641(5) 0.0367(4) 0.0336(4) -0.0020(6) 0.0062(7) -0.0088(4)
O17 0.0341(5) 0.0300(5) 0.0261(4) 0.0004(4) 0.0046(4) 0.0058(4)
O20 0.0264(4) 0.0287(4) 0.0385(5) -0.0022(4) -0.0097(4) 0.0037(4)
O22 0.0516(8) 0.0516(8) 0.0854(17) 0.000 0.000 0.000
O24 0.0444(5) 0.0448(5) 0.0336(5) 0.0004(5) -0.0024(5) -0.0053(5)
O26 0.0306(4) 0.0354(5) 0.0314(5) 0.0019(4) -0.0028(4) -0.0084(4)
O28 0.0390(5) 0.0475(6) 0.0515(6) 0.0032(5) -0.0017(5) -0.0030(5)
O29 0.0321(5) 0.0433(5) 0.0343(5) 0.0031(4) 0.0003(4) -0.0047(4)
O30 0.0504(6) 0.0263(4) 0.0417(5) 0.0057(4) 0.0011(5) 0.0007(4)
O31 0.0314(4) 0.0333(4) 0.0448(5) -0.0009(6) 0.0012(6) -0.0033(3)
O32 0.0279(5) 0.0279(5) 0.0263(8) 0.000 0.000 0.000
O33 0.0352(5) 0.0327(5) 0.0419(5) 0.0014(4) 0.0017(4) 0.0055(4)
O34 0.0318(4) 0.0290(4) 0.0499(4) -0.0127(6) -0.0164(6) 0.0030(3)
O35 0.0206(4) 0.0287(4) 0.0360(5) -0.0003(4) 0.0004(4) -0.0014(4)
O36 0.0348(5) 0.0629(7) 0.0487(6) 0.0031(6) 0.0065(5) -0.0161(5)
O37 0.0219(5) 0.0219(5) 0.0247(8) 0.000 0.000 0.000
O38 0.0399(4) 0.0317(4) 0.0482(5) -0.0127(6) 0.0015(6) -0.0044(4)
O39 0.0442(6) 0.0373(5) 0.0483(6) -0.0075(5) 0.0008(5) 0.0022(5)
O40 0.0350(5) 0.0497(6) 0.0450(6) 0.0046(5) 0.0050(5) -0.0090(5)
O43 0.0605(6) 0.0632(6) 0.0717(7) 0.0127(9) -0.0057(9) 0.0043(5)
N1 0.0624(14) 0.0398(12) 0.0808(18) -0.0056(16) -0.0094(17) -0.0170(11)
C1A 0.0509(16) 0.0516(17) 0.0563(17) -0.0178(14) -0.0119(14) -0.0136(14)
C2A 0.0603(18) 0.0581(17) 0.0691(18) -0.0061(15) -0.0045(16) -0.0033(15)
C3A 0.0403(15) 0.0511(16) 0.0591(17) -0.0208(14) 0.0132(13) 0.0153(13)
C4A 0.0572(17) 0.0440(15) 0.0626(19) -0.0024(15) -0.0089(15) 0.0239(14)
C1B 0.0581(18) 0.0439(16) 0.0609(18) -0.0036(15) 0.0217(15) -0.0008(15)
C2B 0.0497(16) 0.0413(15) 0.0525(17) 0.0003(14) 0.0008(14) -0.0115(14)
C3B 0.096(3) 0.100(3) 0.092(3) -0.001(2) -0.009(2) -0.021(2)
C4B 0.077(2) 0.0466(17) 0.0609(19) 0.0074(16) -0.0023(18) -0.0043(17)
C1C 0.0499(14) 0.0459(14) 0.0719(19) 0.0017(14) -0.0217(13) -0.0072(12)
C2C 0.077(2) 0.069(2) 0.093(2) -0.018(2) -0.001(2) -0.0160(19)
C3C 0.054 0.0571(16) 0.0750(19) 0.0243(14) 0.0003(14) -0.0019(14)
C4C 0.0365(12) 0.0553(14) 0.0633(18) 0.0289(15) -0.0090(15) -0.0218(11)
C1D 0.0519(17) 0.0520(18) 0.077(2) 0.0040(16) -0.0199(16) -0.0017(15)
C2D 0.0677(18) 0.0661(17) 0.065(2) -0.0102(15) -0.0116(15) 0.0059(15)
C3D 0.0481(16) 0.0491(16) 0.072(2) -0.0144(14) -0.0142(14) -0.0080(14)
C4D 0.0666(19) 0.0357(14) 0.0568(18) -0.0080(13) -0.0012(15) 0.0137(14)
N2 0.0297(10) 0.0317(10) 0.0735(15) 0.0007(15) 0.0004(16) -0.0004(9)
C5A 0.0420(15) 0.0492(16) 0.0449(16) -0.0110(13) -0.0014(13) -0.0031(13)
C6A 0.0468(17) 0.0602(19) 0.0613(19) 0.0149(16) -0.0062(15) -0.0016(15)
C7A 0.0351(14) 0.0631(18) 0.0338(14) -0.0118(13) -0.0104(12) -0.0034(13)
C8A 0.081(2) 0.066(2) 0.0553(19) 0.0062(17) 0.0027(18) -0.0092(18)
C5B 0.0330(14) 0.0404(14) 0.0507(16) 0.0123(13) -0.0022(13) 0.0061(12)
C6B 0.0371(14) 0.0310(13) 0.0320(13) 0.0129(11) 0.0115(11) -0.0067(11)
C7B 0.0322(14) 0.0344(14) 0.0577(17) -0.0112(13) 0.0020(13) 0.0010(12)
C8B 0.072(2) 0.076(2) 0.081(2) 0.0019(19) 0.0280(18) 0.0245(18)
C5C 0.0348(13) 0.0305(13) 0.0426(14) -0.0139(11) -0.0017(12) -0.0082(11)
C6C 0.0294(10) 0.0355(11) 0.0245(10) 0.0118(13) -0.0062(13) -0.0111(9)
C7C 0.0317(4) 0.0312(4) 0.0320(4) 0.0006(3) -0.0002(3) 0.0001(3)
C8C 0.051 0.098(2) 0.077(2) 0.0038(17) 0.0017(16) 0.0153(16)
C5D 0.0269(12) 0.0354(14) 0.0650(17) 0.0115(13) 0.0118(12) -0.0078(11)
C6D 0.0430(13) 0.0172(11) 0.0488(16) 0.0098(10) 0.0202(11) -0.0105(10)
C7D 0.0454(15) 0.0558(17) 0.059(2) 0.0038(14) 0.0138(14) 0.0070(14)
C8D 0.0441(15) 0.0610(18) 0.069(2) 0.0066(15) 0.0175(14) -0.0267(13)
O1Z 0.050 0.080(3) 0.066(2) 0.003(3) 0.011(3) -0.013(2)

loop_
_atom_type_symbol
_atom_type_description
_atom_type_scat_dispersion_real
_atom_type_scat_dispersion_imag
_atom_type_scat_source
C C 0.0033 0.0016 'International Tables Vol C Tables 4.2.6.8 and 6.1.1.4'
H H 0.0000 0.0000 'International Tables Vol C Tables 4.2.6.8 and 6.1.1.4'
N N 0.0061 0.0033 'International Tables Vol C Tables 4.2.6.8 and 6.1.1.4'
O O 0.0106 0.0060 'International Tables Vol C Tables 4.2.6.8 and 6.1.1.4'

loop_
_geom_angle_atom_site_label_1
_geom_angle_atom_site_label_2
_geom_angle_atom_site_label_3
_geom_angle
O1N C2N C3N 114.1(2)
O1N C2N C1N 111.4(3)
C3N C2N C1N 113.5(3)
O16N C3N O19N 153.3(2)
O16N C3N C2N 82.60(17)
O19N C3N C2N 122.0(2)
O1K C2K C3K 108.1(2)
O1K C2K C1K 111.2(4)
C3K C2K C1K 118.1(4)
O46K C3K O18K 117.50(15)
O46K C3K C2K 115.6(2)
O18K C3K C2K 125.4(2)
C1H C2H C3H 122.4(5)
C1H C2H O41H 112.2(5)
C3H C2H O41H 102.2(4)
C2H O41H H411 121(2)
C2H O41H H412 138.6(10)
H411 O41H H412 96(3)
O42H C3H O04H 119.1(5)
O42H C3H C2H 118.9(5)
O04H C3H C2H 116.0(5)
C3H O04H H042 140.2(12)
H411 O41 H412 117(2)
C1G C2G C3G 123.8(4)
C1G C2G O27G 118.4(4)
C3G C2G O27G 100.3(5)
C1G C2G H271 154.7(9)
C3G C2G H271 79.6(9)
O27G C2G H271 40.3(10)
C2G O27G H271 51.0(12)
O14G C3G O23G 144.4(7)
O14G C3G C2G 95.1(6)
O23G C3G C2G 114.5(6)
O14G C3G H231 133.6(16)
O23G C3G H231 14.6(13)
C2G C3G H231 128.8(15)
C3G O23G H231 21.2(19)
C9B N3 C9A 108.7(5)
C9B N3 C9D 111.9(5)
C9A N3 C9D 111.1(5)
C9B N3 C9C 106.7(5)
C9A N3 C9C 111.1(5)
C9D N3 C9C 107.3(5)
N3 C9A C10A 112.1(5)
N3 C9A H9A1 109.2
C10A C9A H9A1 109.2
N3 C9A H9A2 109.2
C10A C9A H9A2 109.2
H9A1 C9A H9A2 107.9
C9A C10A C11A 112.3(6)
C9A C10A H10A 109.2
C11A C10A H10A 109.1
C9A C10A H10B 109.2
C11A C10A H10B 109.2
H10A C10A H10B 107.9
C12A C11A C10A 115.9(7)
C12A C11A H11A 108.3
C10A C11A H11A 108.3
C12A C11A H11B 108.3
C10A C11A H11B 108.3
H11A C11A H11B 107.4
N3 C9B C10B 116.7(6)
N3 C9B H9B1 108.1
C10B C9B H9B1 108.1
N3 C9B H9B2 108.1
C10B C9B H9B2 108.1
H9B1 C9B H9B2 107.3
C9B C10B C11B 109.0(6)
C9B C10B H10C 109.9
C11B C10B H10C 109.9
C9B C10B H10D 109.9
C11B C10B H10D 109.9
H10C C10B H10D 108.3
C12B C11B C10B 109.8(7)
C12B C11B H11C 109.7
C10B C11B H11C 109.7
C12B C11B H11D 109.7
C10B C11B H11D 109.7
H11C C11B H11D 108.2
C10C C9C N3 123.1(6)
C10C C9C H9C1 106.6
N3 C9C H9C1 106.6
C10C C9C H9C2 106.6
N3 C9C H9C2 106.6
H9C1 C9C H9C2 106.5
C9C C10C C11C 114.1(7)
C9C C10C H10E 108.7
C11C C10C H10E 108.7
C9C C10C H10F 108.7
C11C C10C H10F 108.7
H10E C10C H10F 107.6
C10C C11C C12C 109.7(8)
C10C C11C H11E 109.7
C12C C11C H11E 109.7
C10C C11C H11F 109.7
C12C C11C H11F 109.7
H11E C11C H11F 108.2
N3 C9D C10D 117.1(6)
N3 C9D H9D1 108.0
C10D C9D H9D1 108.0
N3 C9D H9D2 108.0
C10D C9D H9D2 108.0
H9D1 C9D H9D2 107.3
C9D C10D C11D 126.2(7)
C9D C10D H10G 105.8
C11D C10D H10G 105.8
C9D C10D H10H 105.8
C11D C10D H10H 105.8
H10G C10D H10H 106.2
C10D C11D C12D 99.8(5)
C10D C11D H11G 111.8
C12D C11D H11G 111.8
C10D C11D H11H 111.8
C12D C11D H11H 111.8
H11G C11D H11H 109.5
C13A N4 C13B 109.6(5)
C13A N4 C13C 110.4(5)
C13B N4 C13C 112.9(5)
C13A N4 C13D 109.5(5)
C13B N4 C13D 106.6(5)
C13C N4 C13D 107.7(5)
N4 C13A C14A 116.5(5)
N4 C13A H13A 108.2
C14A C13A H13A 108.2
N4 C13A H13B 108.2
C14A C13A H13B 108.2
H13A C13A H13B 107.3
C13A C14A C15A 109.1(6)
C13A C14A H14A 109.9
C15A C14A H14A 109.9
C13A C14A H14B 109.9
C15A C14A H14B 109.9
H14A C14A H14B 108.3
C16A C15A C14A 111.9(7)
C16A C15A H15A 109.2
C14A C15A H15A 109.2
C16A C15A H15B 109.2
C14A C15A H15B 109.2
H15A C15A H15B 107.9
N4 C13B C14B 110.1(5)
N4 C13B H13C 109.6
C14B C13B H13C 109.6
N4 C13B H13D 109.6
C14B C13B H13D 109.6
H13C C13B H13D 108.2
C15B C14B C13B 106.2(6)
C15B C14B H14C 110.5
C13B C14B H14C 110.5
C15B C14B H14D 110.5
C13B C14B H14D 110.5
H14C C14B H14D 108.7
C16B C15B C14B 107.5(7)
C16B C15B H15C 110.2
C14B C15B H15C 110.2
C16B C15B H15D 110.2
C14B C15B H15D 110.2
H15C C15B H15D 108.5
N4 C13C C14C 118.7(6)
N4 C13C H13E 107.6
C14C C13C H13E 107.6
N4 C13C H13F 107.6
C14C C13C H13F 107.6
H13E C13C H13F 107.1
C15C C14C C13C 116.4(6)
C15C C14C H14E 108.2
C13C C14C H14E 108.2
C15C C14C H14F 108.2
C13C C14C H14F 108.2
H14E C14C H14F 107.3
C16C C15C C14C 112.3(7)
C16C C15C H15E 109.1
C14C C15C H15E 109.1
C16C C15C H15F 109.2
C14C C15C H15F 109.1
H15E C15C H15F 107.9
N4 C13D C14D 118.4(6)
N4 C13D H13G 107.7
C14D C13D H13G 107.7
N4 C13D H13H 107.7
C14D C13D H13H 107.7
H13G C13D H13H 107.1
C15D C14D C13D 108.4(6)
C15D C14D H14G 110.0
C13D C14D H14G 110.0
C15D C14D H14H 110.0
C13D C14D H14H 110.0
H14G C14D H14H 108.4
C16D C15D C14D 111.4(7)
C16D C15D H15G 109.3
C14D C15D H15G 109.4
C16D C15D H15H 109.4
C14D C15D H15H 109.4
H15G C15D H15H 108.0
H011 O01 H012 66(3)
H011 O01 H014 105(3)
H012 O01 H014 139(3)
H031 O03 H032 99(2)
H031 O03 H033 115(3)
H032 O03 H033 100(3)
H051 O05 H052 90.8(15)
H051 O05 H053 132(2)
H052 O05 H053 106(3)
H071 O07 H072 135(3)
H081 O08 H082 129(2)
H091 O09 H092 81.1(16)
H091 O09 H093 114(2)
H092 O09 H093 144(2)
H101 O10 H102 101(2)
H121 O12 H122 86(2)
H131 O13 H133 52(3)
H131 O13 H134 126(3)
H133 O13 H134 89(2)
H151 O15 H152 107(3)
H171 O17 H172 101.5(17)
H171 O17 H173 112.5(16)
H172 O17 H173 144(2)
H201 O20 H202 96(3)
H241 O24 H242 143.0(14)
H241 O24 H243 87.4(16)
H242 O24 H243 113.7(16)
H261 O26 H262 123.0(15)
H301 O30 H302 103.1(18)
H311 O31 H312 7(4)
H311 O31 H313 72(4)
H312 O31 H313 78(4)
H331 O33 H332 134.7(18)
H331 O33 H333 76(2)
H332 O33 H333 67(2)
H341 O34 H342 100(2)
H351 O35 H352 118(3)
H381 O38 H382 106(3)
H381 O38 H383 101(4)
H382 O38 H383 108(3)
H381 O38 H384 101(3)
H382 O38 H384 85(3)
H383 O38 H384 150(4)
H391 O39 H392 78(2)
H402 O40 H403 72.1(19)
C1A N1 C1B 110.4(2)
C1A N1 C1C 113.9(3)
C1B N1 C1C 108.7(2)
C1A N1 C1D 105.2(2)
C1B N1 C1D 107.8(3)
C1C N1 C1D 110.7(2)
N1 C1A C2A 119.6(3)
N1 C1A H1A1 107.4
C2A C1A H1A1 107.4
N1 C1A H1A2 107.4
C2A C1A H1A2 107.4
H1A1 C1A H1A2 106.9
C1A C2A C3A 112.0(3)
C1A C2A H2A1 109.2
C3A C2A H2A1 109.2
C1A C2A H2A2 109.2
C3A C2A H2A2 109.2
H2A1 C2A H2A2 107.9
C4A C3A C2A 110.4(3)
C4A C3A H3A1 109.6
C2A C3A H3A1 109.6
C4A C3A H3A2 109.6
C2A C3A H3A2 109.6
H3A1 C3A H3A2 108.1
N1 C1B C2B 117.2(3)
N1 C1B H1B1 108.0
C2B C1B H1B1 108.0
N1 C1B H1B2 108.0
C2B C1B H1B2 108.0
H1B1 C1B H1B2 107.2
C1B C2B C3B 98.0(3)
C1B C2B H2B1 112.2
C3B C2B H2B1 112.2
C1B C2B H2B2 112.2
C3B C2B H2B2 112.2
H2B1 C2B H2B2 109.8
C4B C3B C2B 108.7(3)
C4B C3B H3B1 109.9
C2B C3B H3B1 109.9
C4B C3B H3B2 110.0
C2B C3B H3B2 110.0
H3B1 C3B H3B2 108.3
N1 C1C C2C 114.7(3)
N1 C1C H1C1 108.6
C2C C1C H1C1 108.6
N1 C1C H1C2 108.6
C2C C1C H1C2 108.6
H1C1 C1C H1C2 107.6
C3C C2C C1C 108.3(3)
C3C C2C H2C1 110.0
C1C C2C H2C1 110.0
C3C C2C H2C2 110.0
C1C C2C H2C2 110.0
H2C1 C2C H2C2 108.4
C4C C3C C2C 128.8(3)
C4C C3C H3C1 105.1
C2C C3C H3C1 105.1
C4C C3C H3C2 105.1
C2C C3C H3C2 105.1
H3C1 C3C H3C2 105.9
C2D C1D N1 117.5(3)
C2D C1D H1D1 107.9
N1 C1D H1D1 107.9
C2D C1D H1D2 107.9
N1 C1D H1D2 107.9
H1D1 C1D H1D2 107.2
C1D C2D C3D 108.4(3)
C1D C2D H2D1 110.0
C3D C2D H2D1 110.0
C1D C2D H2D2 110.0
C3D C2D H2D2 110.0
H2D1 C2D H2D2 108.4
C4D C3D C2D 108.5(3)
C4D C3D H3D1 110.0
C2D C3D H3D1 110.0
C4D C3D H3D2 110.0
C2D C3D H3D2 110.0
H3D1 C3D H3D2 108.4
C5A N2 C5B 110.7(2)
C5A N2 C5D 109.6(3)
C5B N2 C5D 110.6(2)
C5A N2 C5C 106.2(2)
C5B N2 C5C 107.0(2)
C5D N2 C5C 112.57(19)
C6A C5A N2 118.2(3)
C6A C5A H5A1 107.8
N2 C5A H5A1 107.8
C6A C5A H5A2 107.8
N2 C5A H5A2 107.8
H5A1 C5A H5A2 107.1
C5A C6A C7A 115.5(3)
C5A C6A H6A1 108.4
C7A C6A H6A1 108.4
C5A C6A H6A2 108.4
C7A C6A H6A2 108.4
H6A1 C6A H6A2 107.5
C8A C7A C6A 114.7(3)
C8A C7A H7A1 108.6
C6A C7A H7A1 108.6
C8A C7A H7A2 108.6
C6A C7A H7A2 108.6
H7A1 C7A H7A2 107.6
C7A C8A H8A1 109.5
C7A C8A H8A2 109.5
H8A1 C8A H8A2 109.5
C7A C8A H8A3 109.5
H8A1 C8A H8A3 109.5
H8A2 C8A H8A3 109.5
N2 C5B C6B 115.4(2)
N2 C5B H5B1 108.4
C6B C5B H5B1 108.4
N2 C5B H5B2 108.4
C6B C5B H5B2 108.4
H5B1 C5B H5B2 107.5
C7B C6B C5B 112.1(2)
C7B C6B H6B1 109.2
C5B C6B H6B1 109.2
C7B C6B H6B2 109.2
C5B C6B H6B2 109.2
H6B1 C6B H6B2 107.9
C8B C7B C6B 105.2(3)
C8B C7B H7B1 110.7
C6B C7B H7B1 110.7
C8B C7B H7B2 110.7
C6B C7B H7B2 110.7
H7B1 C7B H7B2 108.8
C7B C8B H8B1 109.5
C7B C8B H8B2 109.5
H8B1 C8B H8B2 109.5
C7B C8B H8B3 109.5
H8B1 C8B H8B3 109.5
H8B2 C8B H8B3 109.5
C6C C5C N2 115.7(2)
C6C C5C H5C1 108.4
N2 C5C H5C1 108.4
C6C C5C H5C2 108.4
N2 C5C H5C2 108.4
H5C1 C5C H5C2 107.4
C5C C6C C7C 111.1(2)
C5C C6C H6C1 109.4
C7C C6C H6C1 109.4
C5C C6C H6C2 109.4
C7C C6C H6C2 109.4
H6C1 C6C H6C2 108.0
C8C C7C C6C 88.9(2)
C8C C7C H7C1 113.8
C6C C7C H7C1 113.8
C8C C7C H7C2 113.8
C6C C7C H7C2 113.8
H7C1 C7C H7C2 111.1
C7C C8C H8C1 109.5
C7C C8C H8C2 109.5
H8C1 C8C H8C2 109.5
C7C C8C H8C3 109.5
H8C1 C8C H8C3 109.5
H8C2 C8C H8C3 109.5
N2 C5D C6D 116.2(3)
N2 C5D H5D1 108.2
C6D C5D H5D1 108.2
N2 C5D H5D2 108.2
C6D C5D H5D2 108.2
H5D1 C5D H5D2 107.4
C7D C6D C5D 110.5(2)
C7D C6D H6D1 109.5
C5D C6D H6D1 109.5
C7D C6D H6D2 109.5
C5D C6D H6D2 109.5
H6D1 C6D H6D2 108.1
C6D C7D C8D 113.7(3)
C6D C7D H7D1 108.8
C8D C7D H7D1 108.8
C6D C7D H7D2 108.8
C8D C7D H7D2 108.8
H7D1 C7D H7D2 107.7
C7D C8D H8D1 109.5
C7D C8D H8D2 109.5
H8D1 C8D H8D2 109.5
C7D C8D H8D3 109.5
H8D1 C8D H8D3 109.5
H8D2 C8D H8D3 109.5

loop_
_geom_bond_atom_site_label_1
_geom_bond_atom_site_label_2
_geom_bond_distance
C1N C2N 1.533(4)
C1N H1N1 0.9600
C1N H1N2 0.9600
C1N H1N3 0.9600
C2N O1N 1.473(4)
C2N C3N 1.505(2)
C3N O16N 1.424(3)
C3N O19N 1.441(3)
O19 H191 1.01(2)
C1K C2K 1.521(7)
C1K H1K1 0.9600
C1K H1K2 0.9600
C1K H1K3 0.9600
C2K O1K 1.324(5)
C2K C3K 1.495(3)
C3K O46K 1.441(2)
C3K O18K 1.444(2)
C1H C2H 1.497(6)
C1H H1H1 0.9600
C1H H1H2 0.9600
C1H H1H3 0.9600
C2H C3H 1.521(8)
C2H O41H 1.543(8)
O41H H411 0.55(2)
O41H H412 1.41(2)
C3H O42H 1.410(7)
C3H O04H 1.437(7)
O04H H042 1.04(2)
O41 H411 0.90(2)
O41 H412 0.93(2)
O04 H042 0.78(2)
C1G C2G 1.503(4)
C1G H1G1 0.9600
C1G H1G2 0.9600
C1G H1G3 0.9600
C2G C3G 1.544(9)
C2G O27G 1.580(9)
C2G H271 1.23(2)
O27G H271 1.02(2)
C3G O14G 1.366(10)
C3G O23G 1.393(10)
C3G H231 0.86(2)
O23G H231 0.602(19)
O27 H271 1.147(19)
O23 H231 0.785(19)
N3 C9B 1.442(8)
N3 C9A 1.476(8)
N3 C9D 1.492(8)
N3 C9C 1.520(8)
C9A C10A 1.513(9)
C9A H9A1 0.9700
C9A H9A2 0.9700
C10A C11A 1.527(9)
C10A H10A 0.9700
C10A H10B 0.9700
C11A C12A 1.517(10)
C11A H11A 0.9700
C11A H11B 0.9700
C12A H12A 0.9600
C12A H12B 0.9600
C12A H12C 0.9600
C9B C10B 1.520(9)
C9B H9B1 0.9700
C9B H9B2 0.9700
C10B C11B 1.543(10)
C10B H10C 0.9700
C10B H10D 0.9700
C11B C12B 1.519(10)
C11B H11C 0.9700
C11B H11D 0.9700
C12B H12D 0.9600
C12B H12E 0.9600
C12B H12F 0.9600
C9C C10C 1.519(9)
C9C H9C1 0.9700
C9C H9C2 0.9700
C10C C11C 1.533(10)
C10C H10E 0.9700
C10C H10F 0.9700
C11C C12C 1.533(12)
C11C H11E 0.9700
C11C H11F 0.9700
C12C H12G 0.9600
C12C H12H 0.9600
C12C H12I 0.9600
C9D C10D 1.502(9)
C9D H9D1 0.9700
C9D H9D2 0.9700
C10D C11D 1.522(9)
C10D H10G 0.9700
C10D H10H 0.9700
C11D C12D 1.545(9)
C11D H11G 0.9700
C11D H11H 0.9700
C12D H12J 0.9600
C12D H12K 0.9600
C12D H12L 0.9600
N4 C13A 1.481(8)
N4 C13B 1.486(8)
N4 C13C 1.506(8)
N4 C13D 1.515(8)
C13A C14A 1.524(9)
C13A H13A 0.9700
C13A H13B 0.9700
C14A C15A 1.539(9)
C14A H14A 0.9700
C14A H14B 0.9700
C15A C16A 1.503(10)
C15A H15A 0.9700
C15A H15B 0.9700
C16A H16A 0.9600
C16A H16B 0.9600
C16A H16C 0.9600
C13B C14B 1.547(10)
C13B H13C 0.9700
C13B H13D 0.9700
C14B C15B 1.542(10)
C14B H14C 0.9700
C14B H14D 0.9700
C15B C16B 1.517(10)
C15B H15C 0.9700
C15B H15D 0.9700
C16B H16D 0.9600
C16B H16E 0.9600
C16B H16F 0.9600
C13C C14C 1.530(9)
C13C H13E 0.9700
C13C H13F 0.9700
C14C C15C 1.529(9)
C14C H14E 0.9700
C14C H14F 0.9700
C15C C16C 1.506(10)
C15C H15E 0.9700
C15C H15F 0.9700
C16C H16G 0.9600
C16C H16H 0.9600
C16C H16I 0.9600
C13D C14D 1.551(9)
C13D H13G 0.9700
C13D H13H 0.9700
C14D C15D 1.546(9)
C14D H14G 0.9700
C14D H14H 0.9700
C15D C16D 1.518(10)
C15D H15G 0.9700
C15D H15H 0.9700
C16D H16J 0.9600
C16D H16K 0.9600
C16D H16L 0.9600
O01 H011 0.83(3)
O01 H012 0.83(3)
O01 H014 0.84(3)
O02 H021 0.58(3)
O03 H031 0.927(16)
O03 H032 0.77(3)
O03 H033 0.74(2)
O05 H051 0.831(14)
O05 H052 0.850(16)
O05 H053 0.82(2)
O06 H061 0.66(3)
O07 H071 0.77(3)
O07 H072 0.84(3)
O08 H081 0.594(8)
O08 H082 0.92(3)
O09 H091 0.820(16)
O09 H092 0.839(16)
O09 H093 0.91(3)
O10 H101 1.02(3)
O10 H102 0.699(16)
O11 H111 0.800(16)
O12 H121 0.90(3)
O12 H122 0.734(15)
O13 H131 0.75(3)
O13 H133 0.935(16)
O13 H134 0.93(3)
O15 H151 0.70(3)
O15 H152 0.635(14)
O17 H171 1.027(16)
O17 H172 0.649(16)
O17 H173 0.712(16)
O20 H201 0.89(3)
O20 H202 0.81(3)
O24 H241 0.883(15)
O24 H242 0.999(16)
O24 H243 0.767(16)
O26 H261 0.891(15)
O26 H262 0.949(16)
O29 H292 0.695(16)
O30 H301 1.005(16)
O30 H302 0.646(17)
O31 H311 0.80(3)
O31 H312 0.76(3)
O31 H313 0.64(2)
O32 H321 0.755(14)
O33 H331 0.817(15)
O33 H332 0.683(16)
O33 H333 0.88(3)
O34 H341 0.94(2)
O34 H342 0.899(16)
O35 H351 0.86(3)
O35 H352 1.01(3)
O36 H361 0.679(16)
O38 H381 0.91(3)
O38 H382 0.81(2)
O38 H383 0.69(3)
O38 H384 0.87(3)
O39 H391 0.946(16)
O39 H392 0.79(3)
O40 H402 0.811(16)
O40 H403 0.646(16)
N1 C1A 1.497(4)
N1 C1B 1.504(4)
N1 C1C 1.510(4)
N1 C1D 1.524(4)
C1A C2A 1.511(5)
C1A H1A1 0.9700
C1A H1A2 0.9700
C2A C3A 1.563(5)
C2A H2A1 0.9700
C2A H2A2 0.9700
C3A C4A 1.536(4)
C3A H3A1 0.9700
C3A H3A2 0.9700
C4A H4A1 0.9600
C4A H4A2 0.9600
C4A H4A3 0.9600
C1B C2B 1.540(4)
C1B H1B1 0.9700
C1B H1B2 0.9700
C2B C3B 1.555(6)
C2B H2B1 0.9700
C2B H2B2 0.9700
C3B C4B 1.461(6)
C3B H3B1 0.9700
C3B H3B2 0.9700
C4B H4B1 0.9600
C4B H4B2 0.9600
C4B H4B3 0.9600
C1C C2C 1.581(5)
C1C H1C1 0.9700
C1C H1C2 0.9700
C2C C3C 1.503(5)
C2C H2C1 0.9700
C2C H2C2 0.9700
C3C C4C 1.402(4)
C3C H3C1 0.9700
C3C H3C2 0.9700
C4C H4C1 0.9600
C4C H4C2 0.9600
C4C H4C3 0.9600
C1D C2D 1.505(5)
C1D H1D1 0.9700
C1D H1D2 0.9700
C2D C3D 1.558(5)
C2D H2D1 0.9700
C2D H2D2 0.9700
C3D C4D 1.517(4)
C3D H3D1 0.9700
C3D H3D2 0.9700
C4D H4D1 0.9600
C4D H4D2 0.9600
C4D H4D3 0.9600
N2 C5A 1.485(4)
N2 C5B 1.511(4)
N2 C5D 1.515(4)
N2 C5C 1.534(3)
C5A C6A 1.474(5)
C5A H5A1 0.9700
C5A H5A2 0.9700
C6A C7A 1.539(5)
C6A H6A1 0.9700
C6A H6A2 0.9700
C7A C8A 1.484(5)
C7A H7A1 0.9700
C7A H7A2 0.9700
C8A H8A1 0.9600
C8A H8A2 0.9600
C8A H8A3 0.9600
C5B C6B 1.525(4)
C5B H5B1 0.9700
C5B H5B2 0.9700
C6B C7B 1.516(4)
C6B H6B1 0.9700
C6B H6B2 0.9700
C7B C8B 1.507(5)
C7B H7B1 0.9700
C7B H7B2 0.9700
C8B H8B1 0.9600
C8B H8B2 0.9600
C8B H8B3 0.9600
C5C C6C 1.508(4)
C5C H5C1 0.9700
C5C H5C2 0.9700
C6C C7C 1.532(4)
C6C H6C1 0.9700
C6C H6C2 0.9700
C7C C8C 1.494(5)
C7C H7C1 0.9700
C7C H7C2 0.9700
C8C H8C1 0.9600
C8C H8C2 0.9600
C8C H8C3 0.9600
C5D C6D 1.526(4)
C5D H5D1 0.9700
C5D H5D2 0.9700
C6D C7D 1.520(4)
C6D H6D1 0.9700
C6D H6D2 0.9700
C7D C8D 1.523(5)
C7D H7D1 0.9700
C7D H7D2 0.9700
C8D H8D1 0.9600
C8D H8D2 0.9600
C8D H8D3 0.9600
O1Z H1Z1 0.88(4)

loop_
_geom_torsion_atom_site_label_1
_geom_torsion_atom_site_label_2
_geom_torsion_atom_site_label_3
_geom_torsion_atom_site_label_4
_geom_torsion
O1N C2N C3N O16N -6.4(3)
C1N C2N C3N O16N -135.6(3)
O1N C2N C3N O19N -175.4(3)
C1N C2N C3N O19N 55.4(4)
O1K C2K C3K O46K 1.4(6)
C1K C2K C3K O46K 128.7(5)
O1K C2K C3K O18K 166.8(5)
C1K C2K C3K O18K -65.9(7)
C1H C2H C3H O42H 93.7(7)
O41H C2H C3H O42H -32.8(6)
C1H C2H C3H O04H -59.0(7)
O41H C2H C3H O04H 174.5(5)
C1G C2G C3G O14G 140.7(5)
O27G C2G C3G O14G 5.9(6)
C1G C2G C3G O23G -59.5(8)
O27G C2G C3G O23G 165.7(6)
C9B N3 C9A C10A 83.8(6)
C9D N3 C9A C10A -39.7(7)
C9C N3 C9A C10A -159.0(5)
N3 C9A C10A C11A -165.1(5)
C9A C10A C11A C12A -85.8(8)
C9A N3 C9B C10B 170.3(5)
C9D N3 C9B C10B -66.7(7)
C9C N3 C9B C10B 50.4(7)
N3 C9B C10B C11B 163.8(6)
C9B C10B C11B C12B 166.0(6)
C9B N3 C9C C10C 38.6(8)
C9A N3 C9C C10C -79.7(7)
C9D N3 C9C C10C 158.7(6)
N3 C9C C10C C11C 165.0(6)
C9C C10C C11C C12C -173.6(7)
C9B N3 C9D C10D 167.0(6)
C9A N3 C9D C10D -71.3(7)
C9C N3 C9D C10D 50.3(7)
N3 C9D C10D C11D 176.7(6)
C9D C10D C11D C12D -160.7(7)
C13B N4 C13A C14A 171.9(6)
C13C N4 C13A C14A -63.2(7)
C13D N4 C13A C14A 55.3(7)
N4 C13A C14A C15A -178.7(5)
C13A C14A C15A C16A -171.5(7)
C13A N4 C13B C14B 66.1(7)
C13C N4 C13B C14B -57.4(7)
C13D N4 C13B C14B -175.4(6)
N4 C13B C14B C15B -174.1(6)
C13B C14B C15B C16B -178.4(7)
C13A N4 C13C C14C 179.0(6)
C13B N4 C13C C14C -58.0(8)
C13D N4 C13C C14C 59.4(7)
N4 C13C C14C C15C 176.1(6)
C13C C14C C15C C16C 173.5(7)
C13A N4 C13D C14D 51.5(8)
C13B N4 C13D C14D -66.9(7)
C13C N4 C13D C14D 171.7(6)
N4 C13D C14D C15D -172.0(6)
C13D C14D C15D C16D 170.9(7)
C1B N1 C1A C2A 60.0(4)
C1C N1 C1A C2A -62.6(4)
C1D N1 C1A C2A 176.0(3)
N1 C1A C2A C3A -178.8(3)
C1A C2A C3A C4A -180.0(3)
C1A N1 C1B C2B 44.8(4)
C1C N1 C1B C2B 170.4(3)
C1D N1 C1B C2B -69.5(3)
N1 C1B C2B C3B -178.2(3)
C1B C2B C3B C4B 178.4(3)
C1A N1 C1C C2C -176.6(3)
C1B N1 C1C C2C 59.8(3)
C1D N1 C1C C2C -58.4(4)
N1 C1C C2C C3C -162.2(3)
C1C C2C C3C C4C -116.7(4)
C1A N1 C1D C2D 69.0(3)
C1B N1 C1D C2D -173.3(3)
C1C N1 C1D C2D -54.5(4)
N1 C1D C2D C3D 171.6(3)
C1D C2D C3D C4D 176.8(3)
C5B N2 C5A C6A -53.2(4)
C5D N2 C5A C6A 69.1(3)
C5C N2 C5A C6A -169.0(3)
N2 C5A C6A C7A -174.4(3)
C5A C6A C7A C8A -172.5(3)
C5A N2 C5B C6B -55.2(3)
C5D N2 C5B C6B -176.9(2)
C5C N2 C5B C6B 60.1(3)
N2 C5B C6B C7B 175.4(2)
C5B C6B C7B C8B 178.6(3)
C5A N2 C5C C6C -73.2(3)
C5B N2 C5C C6C 168.5(2)
C5D N2 C5C C6C 46.8(3)
N2 C5C C6C C7C 177.0(2)
C5C C6C C7C C8C -170.8(3)
C5A N2 C5D C6D 173.8(2)
C5B N2 C5D C6D -63.8(3)
C5C N2 C5D C6D 55.8(3)
N2 C5D C6D C7D 177.5(2)
C5D C6D C7D C8D 174.7(3)
